data_4332176
loop_
_publ_author_name
'Kim, Mieock'
'Picot, Alexandre'
'Gabba\"i, Fran\,cois P.'

_publ_section_title
;
 Remarkably Efficient Hydrolysis of Methylparathion Catalyzed by
 [2-(2-Pyridyl)phenyl-C,N]palladium(II) Complexes
;
_journal_issue 14
_journal_name_full 'Inorganic Chemistry'
_journal_page_first 5600
_journal_page_last 5606
_journal_paper_doi 10.1021/ic0600578
_journal_volume 45
_journal_year 2006
_chemical_formula_sum 'C26 H28 N2 O6 P2 Pd2 S2'
_chemical_formula_weight 803.36
_chemical_name_systematic
; 
 ? 
;
_space_group_IT_number 61
_symmetry_cell_setting orthorhombic
_symmetry_space_group_name_Hall '-P 2ac 2ab'
_symmetry_space_group_name_H-M 'P b c a'
_atom_sites_solution_hydrogens geom
_atom_sites_solution_primary direct
_atom_sites_solution_secondary difmap
_audit_creation_method SHELXL-97
_cell_angle_alpha 90.00
_cell_angle_beta 90.00
_cell_angle_gamma 90.00
_cell_formula_units_Z 4
_cell_length_a 7.8374(16)
_cell_length_b 19.451(4)
_cell_length_c 19.600(4)
_cell_measurement_temperature 163(2)
_cell_volume 2987.9(11)
_computing_cell_refinement 'Bruker XSCANS'
_computing_data_collection 'Bruker XSCANS'
_computing_data_reduction 'Bruker SHELXTL'
_computing_molecular_graphics 'Bruker SHELXTL'
_computing_publication_material 'Bruker SHELXTL'
_computing_structure_refinement 'SHELXL-97 (Sheldrick, 1997)'
_computing_structure_solution 'SHELXS-97 (Sheldrick, 1990)'
_diffrn_ambient_temperature 163(2)
_diffrn_measured_fraction_theta_full 0.974
_diffrn_measured_fraction_theta_max 0.974
_diffrn_measurement_device_type 'Bruker P4'
_diffrn_measurement_method '\w scans'
_diffrn_radiation_monochromator graphite
_diffrn_radiation_source 'fine-focus sealed tube'
_diffrn_radiation_type MoK\a
_diffrn_radiation_wavelength 0.71073
_diffrn_reflns_av_R_equivalents 0.0780
_diffrn_reflns_av_sigmaI/netI 0.0638
_diffrn_reflns_limit_h_max 8
_diffrn_reflns_limit_h_min -8
_diffrn_reflns_limit_k_max 14
_diffrn_reflns_limit_k_min -22
_diffrn_reflns_limit_l_max 22
_diffrn_reflns_limit_l_min -20
_diffrn_reflns_number 12111
_diffrn_reflns_theta_full 24.00
_diffrn_reflns_theta_max 24.00
_diffrn_reflns_theta_min 2.09
_exptl_absorpt_coefficient_mu 1.493
_exptl_absorpt_correction_T_max 1
_exptl_absorpt_correction_T_min 0.790290
_exptl_absorpt_correction_type multi-scan
_exptl_absorpt_process_details SADABS
_exptl_crystal_density_diffrn 1.786
_exptl_crystal_density_method 'not measured'
_exptl_crystal_F_000 1600
_exptl_crystal_size_max 0.42
_exptl_crystal_size_mid 0.35
_exptl_crystal_size_min 0.32
_refine_diff_density_max 2.129
_refine_diff_density_min -0.690
_refine_diff_density_rms 0.159
_refine_ls_extinction_method none
_refine_ls_goodness_of_fit_ref 1.045
_refine_ls_hydrogen_treatment mixed
_refine_ls_matrix_type full
_refine_ls_number_parameters 181
_refine_ls_number_reflns 2281
_refine_ls_number_restraints 0
_refine_ls_restrained_S_all 1.045
_refine_ls_R_factor_all 0.1139
_refine_ls_R_factor_gt 0.0767
_refine_ls_shift/su_max 0.000
_refine_ls_shift/su_mean 0.000
_refine_ls_structure_factor_coef Fsqd
_refine_ls_weighting_details 'calc w=1/[\s^2^(Fo^2^)+(0.0200P)^2^+50.0000P] where P=(Fo^2^+2Fc^2^)/3'
_refine_ls_weighting_scheme calc
_refine_ls_wR_factor_gt 0.1510
_refine_ls_wR_factor_ref 0.1658
_reflns_number_gt 1456
_reflns_number_total 2281
_reflns_threshold_expression >2sigma(I)
_cod_data_source_file ic0600578sup1.cif
_cod_data_source_block asad
_cod_depositor_comments
;
The following automatic conversions were performed:

'_symmetry_cell_setting' value 'Orthorhombic' changed to
'orthorhombic' according to
/home/saulius/struct/CIF-dictionaries/cif_core.dic dictionary named
'cif_core.dic' version 2.4.2 from
2011-04-26.

'_exptl_absorpt_correction_type' value 'multiscan'
changed to 'multi-scan' according to
/home/saulius/struct/CIF-dictionaries/cif_core.dic dictionary named
'cif_core.dic' version 2.4.2 from 2011-04-26.

Automatic conversion script
Id: cif_fix_values 1891 2012-01-12 08:04:46Z andrius 
;
_cod_original_cell_volume 2987.9(10)
_cod_original_sg_symbol_H-M Pbca
_cod_database_code 4332176

loop_
_symmetry_equiv_pos_as_xyz
'x, y, z'
'-x+1/2, -y, z+1/2'
'x+1/2, -y+1/2, -z'
'-x, y+1/2, -z+1/2'
'-x, -y, -z'
'x-1/2, y, -z-1/2'
'-x-1/2, y-1/2, z'
'x, -y-1/2, z-1/2'

loop_
_atom_site_label
_atom_site_type_symbol
_atom_site_fract_x
_atom_site_fract_y
_atom_site_fract_z
_atom_site_U_iso_or_equiv
_atom_site_adp_type
_atom_site_occupancy
_atom_site_symmetry_multiplicity
_atom_site_calc_flag
_atom_site_refinement_flags
Pd Pd 0.44601(11) 0.01255(4) 0.41080(5) 0.0485(3) Uani 1 1 d .
S S 0.4607(4) 0.08139(15) 0.51337(17) 0.0565(8) Uani 1 1 d .
P P 0.6969(4) 0.12975(17) 0.5021(2) 0.0598(9) Uani 1 1 d .
N N 0.4462(13) -0.0406(5) 0.3199(6) 0.064(3) Uani 1 1 d .
C1 C 0.3572(14) 0.0887(5) 0.3478(6) 0.045(3) Uani 1 1 d .
C2 C 0.3095(15) 0.1536(6) 0.3661(7) 0.057(3) Uani 1 1 d .
H2A H 0.3248 0.1676 0.4110 0.069 Uiso 1 1 calc R
C3 C 0.2374(17) 0.2003(7) 0.3185(8) 0.068(4) Uani 1 1 d .
H3A H 0.2048 0.2441 0.3324 0.081 Uiso 1 1 calc R
C4 C 0.2156(17) 0.1797(7) 0.2500(9) 0.074(4) Uani 1 1 d .
H4A H 0.1674 0.2096 0.2184 0.088 Uiso 1 1 calc R
C5 C 0.2673(17) 0.1136(7) 0.2300(7) 0.068(4) Uani 1 1 d .
H5A H 0.2569 0.0995 0.1849 0.081 Uiso 1 1 calc R
C6 C 0.3348(14) 0.0691(6) 0.2796(6) 0.051(3) Uani 1 1 d .
C7 C 0.3964(15) -0.0033(6) 0.2631(7) 0.057(3) Uani 1 1 d .
C8 C 0.4089(19) -0.0301(7) 0.1958(7) 0.075(4) Uani 1 1 d .
H8A H 0.3754 -0.0048 0.1579 0.090 Uiso 1 1 calc R
C9 C 0.476(2) -0.0977(8) 0.1899(10) 0.091(5) Uani 1 1 d .
H9A H 0.4874 -0.1169 0.1467 0.109 Uiso 1 1 calc R
C10 C 0.524(2) -0.1361(8) 0.2463(9) 0.083(5) Uani 1 1 d .
H10A H 0.5674 -0.1803 0.2411 0.100 Uiso 1 1 calc R
C11 C 0.5064(18) -0.1070(6) 0.3109(9) 0.075(4) Uani 1 1 d .
H11A H 0.5357 -0.1328 0.3491 0.090 Uiso 1 1 calc R
C12 C 0.993(2) 0.0845(9) 0.4623(11) 0.116(7) Uani 1 1 d .
H12A H 1.0508 0.0443 0.4455 0.174 Uiso 1 1 calc R
H12B H 1.0435 0.0984 0.5047 0.174 Uiso 1 1 calc R
H12C H 1.0040 0.1210 0.4296 0.174 Uiso 1 1 calc R
C13 C 0.676(3) 0.2506(8) 0.4414(13) 0.145(9) Uani 1 1 d .
H13A H 0.6697 0.2700 0.3964 0.217 Uiso 1 1 calc R
H13B H 0.7756 0.2675 0.4642 0.217 Uiso 1 1 calc R
H13C H 0.5759 0.2635 0.4668 0.217 Uiso 1 1 calc R
O1 O 0.7585(14) 0.1660(5) 0.5637(5) 0.087(3) Uani 1 1 d .
O2 O 0.8184(11) 0.0693(4) 0.4725(6) 0.082(3) Uani 1 1 d .
O3 O 0.6842(12) 0.1780(4) 0.4366(5) 0.076(3) Uani 1 1 d .

loop_
_atom_site_aniso_label
_atom_site_aniso_U_11
_atom_site_aniso_U_22
_atom_site_aniso_U_33
_atom_site_aniso_U_23
_atom_site_aniso_U_13
_atom_site_aniso_U_12
Pd 0.0502(6) 0.0429(5) 0.0523(6) -0.0004(4) -0.0004(5) 0.0010(5)
S 0.0574(19) 0.0503(17) 0.062(2) 0.0029(14) -0.0041(17) -0.0041(16)
P 0.057(2) 0.055(2) 0.068(3) 0.0019(18) -0.0034(18) -0.0062(16)
N 0.046(6) 0.056(6) 0.090(9) -0.011(6) 0.008(6) -0.005(5)
C1 0.042(6) 0.038(6) 0.055(8) 0.010(5) 0.003(6) -0.005(5)
C2 0.065(9) 0.050(7) 0.056(9) 0.006(6) -0.002(7) -0.004(6)
C3 0.060(8) 0.065(9) 0.078(11) 0.014(8) -0.001(8) 0.007(7)
C4 0.068(9) 0.069(9) 0.084(11) 0.032(9) -0.012(8) -0.005(8)
C5 0.072(9) 0.074(9) 0.057(9) 0.008(7) -0.019(7) -0.015(8)
C6 0.047(7) 0.059(7) 0.047(8) 0.003(6) 0.005(6) -0.013(6)
C7 0.052(7) 0.062(8) 0.057(9) 0.008(6) 0.003(6) -0.006(6)
C8 0.109(13) 0.068(9) 0.047(9) -0.010(6) 0.018(8) -0.029(8)
C9 0.098(13) 0.082(11) 0.094(14) -0.032(10) 0.024(11) -0.027(10)
C10 0.094(12) 0.072(10) 0.083(12) -0.027(9) 0.014(10) 0.000(9)
C11 0.080(11) 0.048(8) 0.099(13) 0.008(8) 0.023(9) -0.002(7)
C12 0.076(12) 0.124(15) 0.15(2) -0.010(13) -0.017(12) -0.020(10)
C13 0.22(2) 0.043(9) 0.18(2) 0.020(11) -0.071(18) -0.007(12)
O1 0.100(7) 0.078(7) 0.083(8) 0.001(5) -0.031(6) -0.037(6)
O2 0.058(6) 0.064(6) 0.125(10) -0.002(6) 0.010(6) 0.000(5)
O3 0.090(7) 0.048(5) 0.089(8) 0.001(5) -0.006(6) -0.011(5)

loop_
_atom_type_symbol
_atom_type_description
_atom_type_scat_dispersion_real
_atom_type_scat_dispersion_imag
_atom_type_scat_source
C C 0.0033 0.0016 'International Tables Vol C Tables 4.2.6.8 and 6.1.1.4'
H H 0.0000 0.0000 'International Tables Vol C Tables 4.2.6.8 and 6.1.1.4'
O O 0.0106 0.0060 'International Tables Vol C Tables 4.2.6.8 and 6.1.1.4'
P P 0.1023 0.0942 'International Tables Vol C Tables 4.2.6.8 and 6.1.1.4'
S S 0.1246 0.1234 'International Tables Vol C Tables 4.2.6.8 and 6.1.1.4'
Pd Pd -0.9988 1.0072 'International Tables Vol C Tables 4.2.6.8 and 6.1.1.4'
N N 0.0061 0.0033 'International Tables Vol C Tables 4.2.6.8 and 6.1.1.4'

loop_
_geom_angle_atom_site_label_1
_geom_angle_atom_site_label_2
_geom_angle_atom_site_label_3
_geom_angle
_geom_angle_site_symmetry_3
C1 Pd N 80.9(5) .
C1 Pd S 96.7(3) .
N Pd S 175.5(3) .
C1 Pd S 177.3(3) 5_656
N Pd S 98.6(3) 5_656
S Pd S 83.98(11) 5_656
P S Pd 101.75(17) .
P S Pd 97.72(16) 5_656
Pd S Pd 96.02(11) 5_656
O1 P O3 113.4(5) .
O1 P O2 116.5(6) .
O3 P O2 100.1(6) .
O1 P S 114.7(5) .
O3 P S 107.2(4) .
O2 P S 103.4(4) .
C7 N C11 118.9(12) .
C7 N Pd 115.7(8) .
C11 N Pd 125.2(10) .
C2 C1 C6 117.8(11) .
C2 C1 Pd 127.1(10) .
C6 C1 Pd 114.9(8) .
C1 C2 C3 122.0(13) .
C4 C3 C2 119.4(13) .
C5 C4 C3 119.4(13) .
C6 C5 C4 118.7(13) .
C1 C6 C5 122.7(11) .
C1 C6 C7 114.4(10) .
C5 C6 C7 122.9(12) .
N C7 C8 122.3(12) .
N C7 C6 113.8(11) .
C8 C7 C6 123.8(12) .
C9 C8 C7 116.1(14) .
C10 C9 C8 122.2(15) .
C9 C10 C11 118.6(14) .
N C11 C10 121.8(15) .
C12 O2 P 117.9(10) .
C13 O3 P 122.4(12) .

loop_
_geom_bond_atom_site_label_1
_geom_bond_atom_site_label_2
_geom_bond_distance
_geom_bond_site_symmetry_2
Pd C1 2.049(11) .
Pd N 2.060(11) .
Pd S 2.418(3) .
Pd S 2.467(3) 5_656
S P 2.089(5) .
S Pd 2.467(3) 5_656
P O1 1.478(10) .
P O3 1.594(10) .
P O2 1.621(9) .
N C7 1.383(16) .
N C11 1.387(15) .
C1 C2 1.364(15) .
C1 C6 1.402(16) .
C2 C3 1.420(18) .
C3 C4 1.41(2) .
C4 C5 1.405(18) .
C5 C6 1.403(17) .
C6 C7 1.525(16) .
C7 C8 1.422(18) .
C8 C9 1.421(19) .
C9 C10 1.39(2) .
C10 C11 1.39(2) .
C12 O2 1.416(16) .
C13 O3 1.417(16) .
